data_7046166
loop_
_publ_author_name
'Parish, James D.'
'Snook, Michael W.'
'Johnson, Andrew L.'
'Kociok-K\"ohn, Gabriele'

_publ_section_title
;
 Synthesis, characterisation and thermal properties of Sn(ii) pyrrolide
 complexes.
;
_journal_issue 23
_journal_name_full 'Dalton transactions (Cambridge, England : 2003)'
_journal_page_first 7721
_journal_page_last 7729
_journal_paper_doi 10.1039/c8dt00490k
_journal_volume 47
_journal_year 2018
_chemical_formula_moiety 'C14 H22 N4 Sn'
_chemical_formula_sum 'C14 H22 N4 Sn'
_chemical_formula_weight 365.04
_chemical_properties_physical Air-sensitive,Moisture-sensitive,Oxygen-sensitive
_space_group_crystal_system monoclinic
_space_group_IT_number 14
_space_group_name_Hall '-P 2ybc'
_space_group_name_H-M_alt 'P 1 21/c 1'
_symmetry_space_group_name_Hall '-P 2ybc'
_symmetry_space_group_name_H-M 'P 1 21/c 1'
_atom_sites_solution_hydrogens geom
_atom_sites_solution_primary iterative
_audit_creation_date 2016-10-13
_audit_creation_method
;
Olex2 1.2
(compiled 2016.09.09 svn.r3337 for OlexSys, GUI svn.r5227)
;
_audit_update_record
;
2018-01-30 deposited with the CCDC.
2018-04-30 downloaded from the CCDC.
;
_cell_angle_alpha 90
_cell_angle_beta 98.662(4)
_cell_angle_gamma 90
_cell_formula_units_Z 4
_cell_length_a 9.3277(3)
_cell_length_b 11.3766(4)
_cell_length_c 14.9148(6)
_cell_measurement_reflns_used 5606
_cell_measurement_temperature 150.00(10)
_cell_measurement_theta_max 29.4210
_cell_measurement_theta_min 4.1750
_cell_volume 1564.67(10)
_computing_cell_refinement 'CrysAlisPro 1.171.38.41 (Rigaku OD, 2015)'
_computing_data_collection 'CrysAlisPro 1.171.38.41 (Rigaku OD, 2015)'
_computing_data_reduction 'CrysAlisPro 1.171.38.41 (Rigaku OD, 2015)'
_computing_molecular_graphics 'Olex2 (Dolomanov et al., 2009)'
_computing_publication_material 'Olex2 (Dolomanov et al., 2009)'
_computing_structure_refinement 'ShelXL (Sheldrick, 2015)'
_computing_structure_solution 'olex2.solve (Bourhis et al., 2015)'
_diffrn_ambient_environment N~2~
_diffrn_ambient_temperature 150.00(10)
_diffrn_detector 'CCD plate'
_diffrn_detector_area_resol_mean 8.0734
_diffrn_detector_type EosS2
_diffrn_measured_fraction_theta_full 0.997
_diffrn_measured_fraction_theta_max 0.998
_diffrn_measurement_device 'four-circle diffractometer'
_diffrn_measurement_device_type 'New Xcalibur, EosS2'
_diffrn_measurement_method '\w scans'
_diffrn_radiation_monochromator graphite
_diffrn_radiation_probe x-ray
_diffrn_radiation_type MoK\a
_diffrn_radiation_wavelength 0.71073
_diffrn_reflns_av_R_equivalents 0.0361
_diffrn_reflns_av_unetI/netI 0.0382
_diffrn_reflns_Laue_measured_fraction_full 0.997
_diffrn_reflns_Laue_measured_fraction_max 0.998
_diffrn_reflns_limit_h_max 12
_diffrn_reflns_limit_h_min -11
_diffrn_reflns_limit_k_max 14
_diffrn_reflns_limit_k_min -14
_diffrn_reflns_limit_l_max 19
_diffrn_reflns_limit_l_min -19
_diffrn_reflns_number 13218
_diffrn_reflns_point_group_measured_fraction_full 0.997
_diffrn_reflns_point_group_measured_fraction_max 0.998
_diffrn_reflns_theta_full 25.242
_diffrn_reflns_theta_max 27.479
_diffrn_reflns_theta_min 3.293
_diffrn_source 'fine-focus sealed X-ray tube'
_diffrn_source_type 'Enhance (Mo) X-ray Source'
_exptl_absorpt_coefficient_mu 1.627
_exptl_absorpt_correction_T_max 1.00000
_exptl_absorpt_correction_T_min 0.94639
_exptl_absorpt_correction_type multi-scan
_exptl_absorpt_process_details
;
CrysAlisPro 1.171.38.41 (Rigaku Oxford Diffraction, 2015)
Empirical absorption correction using spherical harmonics,
 implemented in SCALE3 ABSPACK scaling algorithm.
;
_exptl_crystal_colour colorless
_exptl_crystal_density_diffrn 1.550
_exptl_crystal_description block
_exptl_crystal_F_000 736
_exptl_crystal_size_max 0.516
_exptl_crystal_size_mid 0.378
_exptl_crystal_size_min 0.266
_refine_diff_density_max 0.333
_refine_diff_density_min -0.513
_refine_diff_density_rms 0.086
_refine_ls_extinction_method none
_refine_ls_goodness_of_fit_ref 1.061
_refine_ls_hydrogen_treatment constr
_refine_ls_matrix_type full
_refine_ls_number_parameters 176
_refine_ls_number_reflns 3586
_refine_ls_number_restraints 0
_refine_ls_restrained_S_all 1.061
_refine_ls_R_factor_all 0.0381
_refine_ls_R_factor_gt 0.0291
_refine_ls_shift/su_max 0.001
_refine_ls_shift/su_mean 0.000
_refine_ls_structure_factor_coef Fsqd
_refine_ls_weighting_details 'w=1/[\s^2^(Fo^2^)+(0.0188P)^2^+0.6290P] where P=(Fo^2^+2Fc^2^)/3'
_refine_ls_weighting_scheme calc
_refine_ls_wR_factor_gt 0.0563
_refine_ls_wR_factor_ref 0.0607
_reflns_Friedel_coverage 0.000
_reflns_number_gt 2995
_reflns_number_total 3586
_reflns_threshold_expression 'I > 2\s(I)'
_cod_data_source_file c8dt00490k2.cif
_cod_data_source_block e15alj08
_cod_depositor_comments 'Adding full bibliography for 7046166--7046171.cif.'
_cod_database_code 7046166
_shelxl_version_number 2014-3
_shelx_space_group_comment
;
The symmetry employed for this shelxl refinement is uniquely defined
by the following loop, which should always be used as a source of
symmetry information in preference to the above space-group names.
They are only intended as comments.
;
_olex2_refinement_description
;
1. Fixed Uiso
 At 1.2 times of:
  All C(H) groups, All C(H,H) groups
 At 1.5 times of:
  All C(H,H,H) groups
2.a Secondary CH2 refined with riding coordinates:
 C5(H5A,H5B), C25(H25A,H25B)
2.b Aromatic/amide H refined with riding coordinates:
 C1(H1), C2(H2), C3(H3), C21(H21), C22(H22), C23(H23)
2.c Idealised Me refined as rotating group:
 C6(H6A,H6B,H6C), C7(H7A,H7B,H7C), C26(H26A,H26B,H26C), C27(H27A,H27B,H27C)
;
_olex2_date_sample_data_collection 2015-12-01
_olex2_submission_special_instructions 'No special instructions were received'
_oxdiff_exptl_absorpt_empirical_details
;
Empirical correction (ABSPACK) includes:
- Absorption correction using spherical harmonics
- Frame scaling
;
_oxdiff_exptl_absorpt_empirical_full_max 1.146
_oxdiff_exptl_absorpt_empirical_full_min 0.874

loop_
_space_group_symop_operation_xyz
'x, y, z'
'-x, y+1/2, -z+1/2'
'-x, -y, -z'
'x, -y-1/2, z-1/2'

loop_
_atom_site_label
_atom_site_type_symbol
_atom_site_fract_x
_atom_site_fract_y
_atom_site_fract_z
_atom_site_U_iso_or_equiv
_atom_site_adp_type
_atom_site_occupancy
_atom_site_site_symmetry_order
_atom_site_calc_flag
_atom_site_refinement_flags_posn
Sn1 Sn 0.60646(2) 0.50609(2) 0.18495(2) 0.01825(7) Uani 1 1 d .
N2 N 0.4232(2) 0.53726(18) 0.29032(15) 0.0194(5) Uani 1 1 d .
N3 N 0.7577(2) 0.60158(18) 0.28295(15) 0.0222(5) Uani 1 1 d .
N4 N 0.7960(2) 0.59670(18) 0.10178(15) 0.0220(5) Uani 1 1 d .
N11 N 0.4708(2) 0.65485(17) 0.13433(15) 0.0191(5) Uani 1 1 d .
C1 C 0.4171(3) 0.6867(2) 0.04626(18) 0.0230(6) Uani 1 1 d .
H1 H 0.4590 0.6654 -0.0057 0.028 Uiso 1 1 calc R
C2 C 0.2943(3) 0.7537(2) 0.0448(2) 0.0269(7) Uani 1 1 d .
H2 H 0.2384 0.7879 -0.0072 0.032 Uiso 1 1 calc R
C3 C 0.2669(3) 0.7621(2) 0.1354(2) 0.0254(6) Uani 1 1 d .
H3 H 0.1885 0.8019 0.1561 0.030 Uiso 1 1 calc R
C4 C 0.3764(3) 0.7010(2) 0.18768(19) 0.0207(6) Uani 1 1 d .
C5 C 0.3959(3) 0.6659(2) 0.28501(19) 0.0240(6) Uani 1 1 d .
H5A H 0.4789 0.7088 0.3194 0.029 Uiso 1 1 calc R
H5B H 0.3077 0.6853 0.3116 0.029 Uiso 1 1 calc R
C6 C 0.4548(3) 0.4992(2) 0.38596(19) 0.0281(7) Uani 1 1 d .
H6A H 0.3673 0.5075 0.4145 0.042 Uiso 1 1 calc GR
H6B H 0.5324 0.5482 0.4182 0.042 Uiso 1 1 calc GR
H6C H 0.4856 0.4168 0.3886 0.042 Uiso 1 1 calc GR
C7 C 0.2953(3) 0.4703(3) 0.2460(2) 0.0291(7) Uani 1 1 d .
H7A H 0.3197 0.3866 0.2450 0.044 Uiso 1 1 calc GR
H7B H 0.2676 0.4986 0.1837 0.044 Uiso 1 1 calc GR
H7C H 0.2143 0.4816 0.2799 0.044 Uiso 1 1 calc GR
C21 C 0.8109(3) 0.5753(2) 0.3716(2) 0.0276(7) Uani 1 1 d .
H21 H 0.7658 0.5236 0.4089 0.033 Uiso 1 1 calc R
C22 C 0.9383(3) 0.6341(3) 0.3987(2) 0.0354(8) Uani 1 1 d .
H22 H 0.9952 0.6324 0.4571 0.042 Uiso 1 1 calc R
C23 C 0.9680(3) 0.6981(2) 0.3221(2) 0.0333(8) Uani 1 1 d .
H23 H 1.0497 0.7471 0.3191 0.040 Uiso 1 1 calc R
C24 C 0.8567(3) 0.6761(2) 0.2528(2) 0.0232(6) Uani 1 1 d .
C25 C 0.8368(3) 0.7057(2) 0.1545(2) 0.0274(7) Uani 1 1 d .
H25A H 0.7595 0.7655 0.1405 0.033 Uiso 1 1 calc R
H25B H 0.9278 0.7382 0.1382 0.033 Uiso 1 1 calc R
C26 C 0.9168(3) 0.5109(2) 0.1158(2) 0.0318(7) Uani 1 1 d .
H26A H 0.8896 0.4404 0.0794 0.048 Uiso 1 1 calc GR
H26B H 0.9372 0.4894 0.1800 0.048 Uiso 1 1 calc GR
H26C H 1.0036 0.5461 0.0971 0.048 Uiso 1 1 calc GR
C27 C 0.7630(4) 0.6226(3) 0.0041(2) 0.0343(7) Uani 1 1 d .
H27A H 0.8522 0.6454 -0.0186 0.051 Uiso 1 1 calc GR
H27B H 0.6928 0.6871 -0.0057 0.051 Uiso 1 1 calc GR
H27C H 0.7220 0.5525 -0.0283 0.051 Uiso 1 1 calc GR

loop_
_atom_site_aniso_label
_atom_site_aniso_U_11
_atom_site_aniso_U_22
_atom_site_aniso_U_33
_atom_site_aniso_U_23
_atom_site_aniso_U_13
_atom_site_aniso_U_12
Sn1 0.01923(11) 0.01663(10) 0.01826(11) -0.00203(7) 0.00085(8) -0.00097(7)
N2 0.0217(12) 0.0196(11) 0.0166(12) 0.0025(9) 0.0020(10) -0.0004(9)
N3 0.0182(12) 0.0227(11) 0.0250(13) -0.0051(9) 0.0012(10) -0.0004(9)
N4 0.0218(13) 0.0200(11) 0.0253(13) -0.0028(9) 0.0077(11) 0.0010(9)
N11 0.0186(12) 0.0216(11) 0.0169(12) 0.0021(9) 0.0022(10) -0.0002(9)
C1 0.0255(16) 0.0265(14) 0.0164(14) 0.0006(11) 0.0013(12) -0.0067(11)
C2 0.0238(16) 0.0263(15) 0.0284(17) 0.0079(12) -0.0039(13) -0.0028(12)
C3 0.0154(14) 0.0252(14) 0.0361(18) 0.0070(12) 0.0060(13) 0.0007(11)
C4 0.0199(14) 0.0189(13) 0.0240(15) 0.0036(11) 0.0057(12) -0.0003(10)
C5 0.0256(16) 0.0224(14) 0.0257(16) 0.0020(11) 0.0088(13) 0.0028(11)
C6 0.0300(17) 0.0364(17) 0.0181(15) 0.0052(12) 0.0044(13) 0.0013(12)
C7 0.0261(16) 0.0374(16) 0.0242(16) 0.0030(13) 0.0054(13) -0.0099(13)
C21 0.0247(16) 0.0331(16) 0.0237(16) -0.0066(12) -0.0007(13) -0.0012(12)
C22 0.0288(18) 0.0406(18) 0.0339(19) -0.0158(14) -0.0048(15) 0.0000(14)
C23 0.0203(16) 0.0291(16) 0.050(2) -0.0174(14) 0.0056(15) -0.0067(12)
C24 0.0198(14) 0.0193(13) 0.0308(17) -0.0087(11) 0.0051(13) -0.0006(11)
C25 0.0257(16) 0.0194(14) 0.0389(18) -0.0040(12) 0.0109(14) -0.0046(11)
C26 0.0275(17) 0.0284(16) 0.041(2) -0.0064(13) 0.0089(15) 0.0072(12)
C27 0.0351(19) 0.0397(17) 0.0302(18) 0.0019(13) 0.0120(15) -0.0037(14)

loop_
_atom_type_symbol
_atom_type_description
_atom_type_scat_dispersion_real
_atom_type_scat_dispersion_imag
_atom_type_scat_source
C C 0.0033 0.0016 'International Tables Vol C Tables 4.2.6.8 and 6.1.1.4'
H H 0.0000 0.0000 'International Tables Vol C Tables 4.2.6.8 and 6.1.1.4'
N N 0.0061 0.0033 'International Tables Vol C Tables 4.2.6.8 and 6.1.1.4'
Sn Sn -0.6537 1.4246 'International Tables Vol C Tables 4.2.6.8 and 6.1.1.4'

loop_
_geom_angle_atom_site_label_1
_geom_angle_atom_site_label_2
_geom_angle_atom_site_label_3
_geom_angle
N2 Sn1 N4 147.21(7)
N3 Sn1 N2 86.71(8)
N3 Sn1 N4 72.16(8)
N3 Sn1 N11 97.44(8)
N11 Sn1 N2 72.14(8)
N11 Sn1 N4 85.74(8)
C5 N2 Sn1 103.45(16)
C6 N2 Sn1 120.42(17)
C6 N2 C5 110.3(2)
C6 N2 C7 108.1(2)
C7 N2 Sn1 103.01(16)
C7 N2 C5 111.2(2)
C21 N3 Sn1 130.14(18)
C21 N3 C24 106.6(2)
C24 N3 Sn1 119.30(18)
C25 N4 Sn1 102.85(16)
C26 N4 Sn1 103.63(16)
C26 N4 C25 110.3(2)
C27 N4 Sn1 120.62(18)
C27 N4 C25 110.8(2)
C27 N4 C26 108.2(2)
C1 N11 Sn1 129.93(18)
C4 N11 Sn1 118.97(17)
C4 N11 C1 106.1(2)
N11 C1 H1 125.0
C2 C1 N11 110.1(3)
C2 C1 H1 125.0
C1 C2 H2 126.5
C1 C2 C3 107.0(2)
C3 C2 H2 126.5
C2 C3 H3 126.8
C4 C3 C2 106.3(3)
C4 C3 H3 126.8
N11 C4 C5 117.8(2)
C3 C4 N11 110.5(2)
C3 C4 C5 131.1(3)
N2 C5 C4 108.1(2)
N2 C5 H5A 110.1
N2 C5 H5B 110.1
C4 C5 H5A 110.1
C4 C5 H5B 110.1
H5A C5 H5B 108.4
N2 C6 H6A 109.5
N2 C6 H6B 109.5
N2 C6 H6C 109.5
H6A C6 H6B 109.5
H6A C6 H6C 109.5
H6B C6 H6C 109.5
N2 C7 H7A 109.5
N2 C7 H7B 109.5
N2 C7 H7C 109.5
H7A C7 H7B 109.5
H7A C7 H7C 109.5
H7B C7 H7C 109.5
N3 C21 H21 124.8
C22 C21 N3 110.4(3)
C22 C21 H21 124.8
C21 C22 H22 126.9
C21 C22 C23 106.2(3)
C23 C22 H22 126.9
C22 C23 H23 126.4
C24 C23 C22 107.2(3)
C24 C23 H23 126.4
N3 C24 C25 118.0(2)
C23 C24 N3 109.6(3)
C23 C24 C25 131.9(3)
N4 C25 C24 108.5(2)
N4 C25 H25A 110.0
N4 C25 H25B 110.0
C24 C25 H25A 110.0
C24 C25 H25B 110.0
H25A C25 H25B 108.4
N4 C26 H26A 109.5
N4 C26 H26B 109.5
N4 C26 H26C 109.5
H26A C26 H26B 109.5
H26A C26 H26C 109.5
H26B C26 H26C 109.5
N4 C27 H27A 109.5
N4 C27 H27B 109.5
N4 C27 H27C 109.5
H27A C27 H27B 109.5
H27A C27 H27C 109.5
H27B C27 H27C 109.5

loop_
_geom_bond_atom_site_label_1
_geom_bond_atom_site_label_2
_geom_bond_distance
Sn1 N2 2.516(2)
Sn1 N3 2.165(2)
Sn1 N4 2.528(2)
Sn1 N11 2.179(2)
N2 C5 1.486(3)
N2 C6 1.477(3)
N2 C7 1.484(3)
N3 C21 1.374(3)
N3 C24 1.378(3)
N4 C25 1.486(3)
N4 C26 1.482(3)
N4 C27 1.473(4)
N11 C1 1.382(3)
N11 C4 1.377(3)
C1 H1 0.9500
C1 C2 1.373(4)
C2 H2 0.9500
C2 C3 1.417(4)
C3 H3 0.9500
C3 C4 1.376(4)
C4 C5 1.490(4)
C5 H5A 0.9900
C5 H5B 0.9900
C6 H6A 0.9800
C6 H6B 0.9800
C6 H6C 0.9800
C7 H7A 0.9800
C7 H7B 0.9800
C7 H7C 0.9800
C21 H21 0.9500
C21 C22 1.371(4)
C22 H22 0.9500
C22 C23 1.418(4)
C23 H23 0.9500
C23 C24 1.372(4)
C24 C25 1.489(4)
C25 H25A 0.9900
C25 H25B 0.9900
C26 H26A 0.9800
C26 H26B 0.9800
C26 H26C 0.9800
C27 H27A 0.9800
C27 H27B 0.9800
C27 H27C 0.9800

loop_
_geom_torsion_atom_site_label_1
_geom_torsion_atom_site_label_2
_geom_torsion_atom_site_label_3
_geom_torsion_atom_site_label_4
_geom_torsion
Sn1 N2 C5 C4 45.5(2)
Sn1 N3 C21 C22 158.7(2)
Sn1 N3 C24 C23 -161.19(18)
Sn1 N3 C24 C25 11.8(3)
Sn1 N4 C25 C24 45.1(2)
Sn1 N11 C1 C2 155.56(18)
Sn1 N11 C4 C3 -158.32(17)
Sn1 N11 C4 C5 14.0(3)
N3 C21 C22 C23 -1.6(3)
N3 C24 C25 N4 -42.3(3)
N11 C1 C2 C3 -1.6(3)
N11 C4 C5 N2 -43.6(3)
C1 N11 C4 C3 -0.9(3)
C1 N11 C4 C5 171.5(2)
C1 C2 C3 C4 1.0(3)
C2 C3 C4 N11 0.0(3)
C2 C3 C4 C5 -171.1(3)
C3 C4 C5 N2 126.9(3)
C4 N11 C1 C2 1.5(3)
C6 N2 C5 C4 175.5(2)
C7 N2 C5 C4 -64.5(3)
C21 N3 C24 C23 -1.4(3)
C21 N3 C24 C25 171.6(2)
C21 C22 C23 C24 0.7(3)
C22 C23 C24 N3 0.4(3)
C22 C23 C24 C25 -171.2(3)
C23 C24 C25 N4 128.8(3)
C24 N3 C21 C22 1.9(3)
C26 N4 C25 C24 -64.9(3)
C27 N4 C25 C24 175.3(2)
